data_7721047
loop_
_publ_author_name
'Zuo, Jing'
'Zhang, Jun'
'Li, Hongxiu'
'Hu, Chaojie'
'Zhao, Mei-Xin'

_publ_section_title
;
 Nickel Complexes Supported by a New Class of Fused Imidazonaphthyridine
 Tridentate N,N,N-Ligands for Ethylene Oligomerization and Isolation of a
 Key Ni-Al Intermediate
;
_journal_name_full 'Dalton Transactions'
_journal_paper_doi 10.1039/D6DT00825A
_journal_year 2026
_chemical_formula_moiety 'C45 H52 Cl N4 Ni O2, C2 H5 Al Cl3, C4 H7 O'
_chemical_formula_sum 'C51 H64 Al Cl4 N4 Ni O3'
_chemical_formula_weight 1008.55
_space_group_crystal_system triclinic
_space_group_IT_number 2
_space_group_name_Hall '-P 1'
_space_group_name_H-M_alt 'P -1'
_atom_sites_solution_hydrogens geom
_audit_creation_date 2026-01-30
_audit_creation_method
;
Olex2 1.3
(compiled 2020.11.12 svn.r5f609507 for OlexSys, GUI svn.r6408)
;
_audit_update_record
;
2026-03-31 deposited with the CCDC.	2026-05-19 downloaded from the CCDC.
;
_cell_angle_alpha 101.275(2)
_cell_angle_beta 90.059(2)
_cell_angle_gamma 108.916(2)
_cell_formula_units_Z 2
_cell_length_a 13.6838(5)
_cell_length_b 14.2840(5)
_cell_length_c 16.1028(6)
_cell_measurement_reflns_used 9983
_cell_measurement_temperature 150.00
_cell_measurement_theta_max 74.481
_cell_measurement_theta_min 3.343
_cell_volume 2912.95(19)
_computing_cell_refinement 'SAINT V8.41 (?, 2016)'
_computing_data_reduction 'SAINT V8.41 (?, 2016)'
_computing_molecular_graphics 'Olex2 1.3 (Dolomanov et al., 2009)'
_computing_publication_material 'Olex2 1.3 (Dolomanov et al., 2009)'
_computing_structure_refinement 'SHELXL 2018/3 (Sheldrick, 2015)'
_computing_structure_solution 'SHELXT 2018/2 (Sheldrick, 2018)'
_diffrn_ambient_temperature 150.00
_diffrn_detector 'photon counting detector'
_diffrn_detector_area_resol_mean 7.9
_diffrn_detector_type 'PHOTON III detector'
_diffrn_measured_fraction_theta_full 0.999
_diffrn_measured_fraction_theta_max 0.986
_diffrn_measurement_device 'three-circle diffractometer'
_diffrn_measurement_device_type 'Bruker D8 Venture PHOTON III'
_diffrn_measurement_method '\f and \w scans'
_diffrn_radiation_monochromator 'mirror optics'
_diffrn_radiation_probe x-ray
_diffrn_radiation_type CuK\a
_diffrn_radiation_wavelength 1.54178
_diffrn_reflns_av_R_equivalents 0.0569
_diffrn_reflns_av_unetI/netI 0.0520
_diffrn_reflns_Laue_measured_fraction_full 0.999
_diffrn_reflns_Laue_measured_fraction_max 0.986
_diffrn_reflns_limit_h_max 17
_diffrn_reflns_limit_h_min -17
_diffrn_reflns_limit_k_max 17
_diffrn_reflns_limit_k_min -15
_diffrn_reflns_limit_l_max 20
_diffrn_reflns_limit_l_min -20
_diffrn_reflns_number 50560
_diffrn_reflns_point_group_measured_fraction_full 0.999
_diffrn_reflns_point_group_measured_fraction_max 0.986
_diffrn_reflns_theta_full 67.679
_diffrn_reflns_theta_max 75.167
_diffrn_reflns_theta_min 2.805
_diffrn_source 'microfocus sealed X-ray tube'
_diffrn_source_current 1.0
_diffrn_source_power 0.05
_diffrn_source_type 'Incoatec I\ms Diamond II'
_diffrn_source_voltage 50.0
_exptl_absorpt_coefficient_mu 2.621
_exptl_absorpt_correction_T_max 0.7538
_exptl_absorpt_correction_T_min 0.4487
_exptl_absorpt_correction_type multi-scan
_exptl_absorpt_process_details
;
SADABS-2016/2 (Bruker,2016/2) was used for absorption correction.
wR2(int) was 0.1203 before and 0.0729 after correction.
The Ratio of minimum to maximum transmission is 0.5953.
The \l/2 correction factor is Not present.
;
_exptl_crystal_colour yellow
_exptl_crystal_colour_primary yellow
_exptl_crystal_density_diffrn 1.150
_exptl_crystal_description block
_exptl_crystal_F_000 1062
_exptl_crystal_size_max 0.07
_exptl_crystal_size_mid 0.04
_exptl_crystal_size_min 0.03
_refine_diff_density_max 0.437
_refine_diff_density_min -0.723
_refine_diff_density_rms 0.061
_refine_ls_extinction_method none
_refine_ls_goodness_of_fit_ref 1.085
_refine_ls_hydrogen_treatment constr
_refine_ls_matrix_type full
_refine_ls_number_parameters 605
_refine_ls_number_reflns 11858
_refine_ls_number_restraints 12
_refine_ls_restrained_S_all 1.087
_refine_ls_R_factor_all 0.0614
_refine_ls_R_factor_gt 0.0508
_refine_ls_shift/su_max 0.001
_refine_ls_shift/su_mean 0.000
_refine_ls_structure_factor_coef Fsqd
_refine_ls_weighting_details 'w=1/[\s^2^(Fo^2^)+(0.0886P)^2^+0.7202P] where P=(Fo^2^+2Fc^2^)/3'
_refine_ls_weighting_scheme calc
_refine_ls_wR_factor_gt 0.1484
_refine_ls_wR_factor_ref 0.1570
_reflns_Friedel_coverage 0.000
_reflns_number_gt 9367
_reflns_number_total 11858
_reflns_threshold_expression 'I > 2\s(I)'
_cod_data_source_file d6dt00825a2.cif
_cod_data_source_block cu_20251208_y18242008_ni_al_a
_cod_database_code 7721047
_shelx_shelxl_version_number 2018/3
_shelx_space_group_comment
;
The symmetry employed for this shelxl refinement is uniquely defined
by the following loop, which should always be used as a source of
symmetry information in preference to the above space-group names.
They are only intended as comments.
;
_shelx_estimated_absorpt_t_max 0.926
_shelx_estimated_absorpt_t_min 0.838
_olex2_refinement_description
;
1. Shared sites
{H50B, H50D}
2. Others
 Fixed Uiso: H1(0.061) H3(0.067) H4(0.08) H5(0.086) H6(0.077) H7(0.046)
 H9(0.042) H13(0.038) H15(0.063) H16(0.076) H17(0.073) H18(0.059) H19(0.049)
 H20(0.043) H21A(0.072) H21B(0.072) H21C(0.072) H23(0.042) H24(0.046)
 H27(0.036) H28A(0.06) H28B(0.06) H28C(0.06) H29A(0.094) H29B(0.094)
 H29C(0.094) H31A(0.057) H31B(0.057) H31C(0.057) H32A(0.054) H32B(0.054)
 H32C(0.054) H32D(0.054) H33A(0.077) H33B(0.077) H33C(0.077) H33D(0.077)
 H34A(0.112) H34B(0.112) H34C(0.112) H34D(0.112) H35A(0.069) H35B(0.069)
 H36A(0.051) H36B(0.051) H37A(0.071) H37B(0.071) H38A(0.084) H38B(0.084)
 H39A(0.06) H39B(0.06) H40(0.048) H41(0.048) H43A(0.056) H43B(0.056)
 H43C(0.056) H44(0.048) H45(0.045) H50A(0.085) H50B(0.085) H50C(0.085)
 H50D(0.085) H51A(0.171) H51B(0.171) H51C(0.171) H46A(0.122) H46B(0.122)
 H47A(0.099) H47B(0.099) H48A(0.092) H48B(0.092) H49(0.111)
 Fixed X: H1(0.275707) H3(0.320482) H4(0.270586) H5(0.220845) H6(0.224709)
 H7(0.408282) H9(0.205296) H13(0.512738) H15(0.382598) H16(0.277151)
 H17(0.097665) H18(0.024688) H19(0.131173) H20(0.211187) H21A(0.084847)
 H21B(0.12895) H21C(0.044556) H23(0.503086) H24(0.517747) H27(0.581544)
 H28A(0.654249) H28B(0.609419) H28C(0.714139) H29A(0.089611) H29B(0.205259)
 H29C(0.132928) H31A(0.409021) H31B(0.525788) H31C(0.438412) H32A(0.28406)
 H32B(0.399508) H32C(0.302643) H32D(0.418989) H33A(0.460285) H33B(0.365504)
 H33C(0.370775) H33D(0.250559) H34A(0.263044) H34B(0.373399) H34C(0.277538)
 H34D(0.400399) H35A(0.381277) H35B(0.257247) H36A(0.207265) H36B(0.219068)
 H37A(0.049063) H37B(0.038937) H38A(0.010282) H38B(-0.016373) H39A(0.124126)
 H39B(0.156061) H40(0.486264) H41(0.433057) H43A(0.705608) H43B(0.595423)
 H43C(0.645576) H44(0.355741) H45(0.312183) H50A(0.158677) H50B(0.082789)
 H50C(0.164043) H50D(0.08292) H51A(0.162598) H51B(0.121738) H51C(0.242141)
 H46A(0.175361) H46B(0.158317) H47A(-0.010155) H47B(-0.002757) H48A(0.003807)
 H48B(-0.030653) H49(0.15229)
 Fixed Y: H1(0.450209) H3(0.596816) H4(0.442679) H5(0.292007) H6(0.295554)
 H7(0.681409) H9(0.578426) H13(0.700781) H15(0.839503) H16(0.936756)
 H17(0.860724) H18(0.686503) H19(0.58781) H20(0.590051) H21A(0.59352)
 H21B(0.684387) H21C(0.580543) H23(0.551349) H24(0.618639) H27(0.738516)
 H28A(0.662498) H28B(0.595211) H28C(0.689709) H29A(0.42743) H29B(0.428123)
 H29C(0.433269) H31A(0.471153) H31B(0.538144) H31C(0.515071) H32A(0.834178)
 H32B(0.843632) H32C(0.80996) H32D(0.882683) H33A(1.012792) H33B(0.986867)
 H33C(0.989865) H33D(0.939131) H34A(1.030018) H34B(1.108435) H34C(1.067484)
 H34D(1.089254) H35A(1.019642) H35B(0.986699) H36A(0.665497) H36B(0.590335)
 H37A(0.547559) H37B(0.563172) H38A(0.709175) H38B(0.672674) H39A(0.79786)
 H39B(0.827955) H40(0.75813) H41(0.895804) H43A(0.867828) H43B(0.88176)
 H43C(0.833302) H44(1.030371) H45(1.030036) H50A(0.115372) H50B(0.179595)
 H50C(0.117839) H50D(0.177841) H51A(0.290106) H51B(0.176418) H51C(0.229731)
 H46A(0.66865) H46B(0.597401) H47A(0.593759) H47B(0.604091) H48A(0.762324)
 H48B(0.742506) H49(0.877038)
 Fixed Z: H1(0.342327) H3(0.147631) H4(0.05178) H5(0.099347) H6(0.244464)
 H7(0.296529) H9(0.428913) H13(0.416043) H15(0.3191) H16(0.312345)
 H17(0.299508) H18(0.285444) H19(0.288074) H20(0.652541) H21A(0.512624)
 H21B(0.593102) H21C(0.604322) H23(0.843392) H24(0.989372) H27(0.637678)
 H28A(0.480612) H28B(0.549367) H28C(0.572122) H29A(0.595746) H29B(0.579915)
 H29C(0.503954) H31A(0.696503) H31B(0.686772) H31C(0.61236) H32A(0.554912)
 H32B(0.585483) H32C(0.558363) H32D(0.591126) H33A(0.592962) H33B(0.523351)
 H33C(0.529107) H33D(0.54358) H34A(0.619581) H34B(0.661087) H34C(0.641918)
 H34D(0.648478) H35A(0.759073) H35B(0.745815) H36A(0.877456) H36B(0.79233)
 H37A(0.746907) H37B(0.848067) H38A(0.855255) H38B(0.754362) H39A(0.735567)
 H39B(0.835867) H40(1.113197) H41(1.148039) H43A(0.588096) H43B(0.575854)
 H43C(0.496114) H44(1.07786) H45(0.927993) H50A(0.718184) H50B(0.744669)
 H50C(0.721619) H50D(0.745959) H51A(0.654143) H51B(0.600305) H51C(0.62957)
 H46A(1.109842) H46B(1.016496) H47A(0.998469) H47B(1.10011) H48A(1.122757)
 H48B(1.023558) H49(1.061027)
;
_smtbx_masks_special_details
;
A solvent mask was calculated and 118 electrons were 
found in a volume of 520\%A^3^ in 1 void per unit cell. 
This is consistent with the presence of 
1.4[C4H8O] per Asymmetric Unit 
which account for 112 electrons 
per unit cell.
;
_smtbx_masks_void_probe_radius 1.2
_smtbx_masks_void_truncation_radius 1.2
_olex2_submission_special_instructions 'No special instructions were received'

loop_
_space_group_symop_operation_xyz
'x, y, z'
'-x, -y, -z'

loop_
_atom_site_label
_atom_site_type_symbol
_atom_site_fract_x
_atom_site_fract_y
_atom_site_fract_z
_atom_site_U_iso_or_equiv
_atom_site_adp_type
_atom_site_occupancy
_atom_site_site_symmetry_order
_atom_site_calc_flag
_atom_site_refinement_flags_posn
_atom_site_refinement_flags_adp
_atom_site_refinement_flags_occupancy
_atom_site_disorder_assembly
_atom_site_disorder_group
Ni1 Ni 0.37215(3) 0.80975(3) 0.76089(2) 0.02830(11) Uani 1 1 d . . . . .
Cl1 Cl 0.54041(4) 0.91414(4) 0.75210(3) 0.03830(14) Uani 1 1 d . . . . .
O1 O 0.31570(13) 0.88207(13) 0.68254(10) 0.0399(4) Uani 1 1 d . . . . .
O2 O 0.21470(12) 0.72466(12) 0.77205(10) 0.0357(3) Uani 1 1 d . . . . .
N1 N 0.39693(13) 0.67719(12) 0.67484(10) 0.0252(3) Uani 1 1 d . . . . .
N2 N 0.41839(13) 0.73572(13) 0.83718(11) 0.0272(4) Uani 1 1 d . . . . .
N4 N 0.39775(15) 0.90396(14) 1.02701(11) 0.0341(4) Uani 1 1 d . . . . .
N3 N 0.35900(14) 0.90449(14) 0.89196(11) 0.0329(4) Uani 1 1 d . . . . .
C27 C 0.2748(2) 0.4494(2) 0.28320(17) 0.0507(7) Uani 1 1 d . . . . .
H1 H 0.275707 0.450209 0.342327 0.061 Uiso 1 1 calc R U . . .
C26 C 0.30377(18) 0.5393(2) 0.25545(14) 0.0417(6) Uani 1 1 d . . . . .
C31 C 0.3013(2) 0.5357(3) 0.16799(16) 0.0555(8) Uani 1 1 d . . . . .
H3 H 0.320482 0.596816 0.147631 0.067 Uiso 1 1 calc R U . . .
C30 C 0.2712(3) 0.4440(3) 0.11099(18) 0.0671(10) Uani 1 1 d . . . . .
H4 H 0.270586 0.442679 0.051780 0.080 Uiso 1 1 calc R U . . .
C29 C 0.2422(2) 0.3548(3) 0.1389(2) 0.0715(11) Uani 1 1 d . . . . .
H5 H 0.220845 0.292007 0.099347 0.086 Uiso 1 1 calc R U . . .
C28 C 0.2442(2) 0.3571(3) 0.2248(2) 0.0645(9) Uani 1 1 d . . . . .
H6 H 0.224709 0.295554 0.244464 0.077 Uiso 1 1 calc R U . . .
C25 C 0.33953(17) 0.6432(2) 0.31480(14) 0.0383(5) Uani 1 1 d . . . . .
H7 H 0.408282 0.681409 0.296529 0.046 Uiso 1 1 calc R U . . .
C16 C 0.35646(17) 0.64194(18) 0.40803(14) 0.0345(5) Uani 1 1 d . . . . .
C15 C 0.27299(17) 0.60697(18) 0.45629(14) 0.0352(5) Uani 1 1 d . . . . .
H9 H 0.205296 0.578426 0.428913 0.042 Uiso 1 1 calc R U . . .
C14 C 0.28508(16) 0.61228(17) 0.54298(13) 0.0305(4) Uani 1 1 d . . . . .
C13 C 0.38562(16) 0.65573(15) 0.58306(12) 0.0262(4) Uani 1 1 d . . . . .
C18 C 0.47226(16) 0.68796(16) 0.53605(13) 0.0279(4) Uani 1 1 d . . . . .
C17 C 0.45483(17) 0.67969(17) 0.44866(13) 0.0314(4) Uani 1 1 d . . . . .
H13 H 0.512738 0.700781 0.416043 0.038 Uiso 1 1 calc R U . . .
C32 C 0.26797(18) 0.70392(19) 0.30594(13) 0.0370(5) Uani 1 1 d . . . . .
C37 C 0.3096(2) 0.8078(2) 0.31225(18) 0.0525(7) Uani 1 1 d . . . . .
H15 H 0.382598 0.839503 0.319100 0.063 Uiso 1 1 calc R U . . .
C36 C 0.2472(3) 0.8660(2) 0.3088(2) 0.0631(8) Uani 1 1 d . . . . .
H16 H 0.277151 0.936756 0.312345 0.076 Uiso 1 1 calc R U . . .
C35 C 0.1411(3) 0.8207(3) 0.3001(2) 0.0607(8) Uani 1 1 d . . . . .
H17 H 0.097665 0.860724 0.299508 0.073 Uiso 1 1 calc R U . . .
C34 C 0.0978(2) 0.7176(2) 0.29230(18) 0.0492(6) Uani 1 1 d . . . . .
H18 H 0.024688 0.686503 0.285444 0.059 Uiso 1 1 calc R U . . .
C33 C 0.16119(19) 0.6590(2) 0.29448(15) 0.0411(5) Uani 1 1 d . . . . .
H19 H 0.131173 0.587810 0.288074 0.049 Uiso 1 1 calc R U . . .
C19 C 0.19052(16) 0.57000(19) 0.59034(14) 0.0358(5) Uani 1 1 d . . . . .
H20 H 0.211187 0.590051 0.652541 0.043 Uiso 1 1 calc R U . . .
C21 C 0.10464(19) 0.6107(2) 0.57362(17) 0.0480(6) Uani 1 1 d . . . . .
H21A H 0.084847 0.593520 0.512624 0.072 Uiso 1 1 calc R U . . .
H21B H 0.128950 0.684387 0.593102 0.072 Uiso 1 1 calc R U . . .
H21C H 0.044556 0.580543 0.604322 0.072 Uiso 1 1 calc R U . . .
C3 C 0.44522(16) 0.65461(16) 0.80834(13) 0.0288(4) Uani 1 1 d . . . . .
C4 C 0.48322(18) 0.60900(18) 0.86435(14) 0.0353(5) Uani 1 1 d . . . . .
H23 H 0.503086 0.551349 0.843392 0.042 Uiso 1 1 calc R U . . .
C5 C 0.49158(19) 0.64891(19) 0.95095(15) 0.0386(5) Uani 1 1 d . . . . .
H24 H 0.517747 0.618639 0.989372 0.046 Uiso 1 1 calc R U . . .
C6 C 0.46170(17) 0.73345(18) 0.98197(14) 0.0346(5) Uani 1 1 d . . . . .
C12 C 0.42566(16) 0.77383(16) 0.92052(13) 0.0297(4) Uani 1 1 d . . . . .
C22 C 0.58318(16) 0.73257(16) 0.57482(13) 0.0300(4) Uani 1 1 d . . . . .
H27 H 0.581544 0.738516 0.637678 0.036 Uiso 1 1 calc R U . . .
C23 C 0.64586(18) 0.66384(19) 0.54122(16) 0.0397(5) Uani 1 1 d . . . . .
H28A H 0.654249 0.662498 0.480612 0.060 Uiso 1 1 calc R U . . .
H28B H 0.609419 0.595211 0.549367 0.060 Uiso 1 1 calc R U . . .
H28C H 0.714139 0.689709 0.572122 0.060 Uiso 1 1 calc R U . . .
C20 C 0.1510(2) 0.4543(2) 0.5652(2) 0.0625(8) Uani 1 1 d . . . . .
H29A H 0.089611 0.427430 0.595746 0.094 Uiso 1 1 calc R U . . .
H29B H 0.205259 0.428123 0.579915 0.094 Uiso 1 1 calc R U . . .
H29C H 0.132928 0.433269 0.503954 0.094 Uiso 1 1 calc R U . . .
C2 C 0.42994(15) 0.62151(15) 0.71386(13) 0.0274(4) Uani 1 1 d . . . . .
C1 C 0.4527(2) 0.52856(18) 0.67398(15) 0.0382(5) Uani 1 1 d . . . . .
H31A H 0.409021 0.471153 0.696503 0.057 Uiso 1 1 calc R U . . .
H31B H 0.525788 0.538144 0.686772 0.057 Uiso 1 1 calc R U . . .
H31C H 0.438412 0.515071 0.612360 0.057 Uiso 1 1 calc R U . . .
C45 C 0.3447(2) 0.8751(2) 0.59478(16) 0.0450(6) Uani 1 1 d . . . . .
H32A H 0.284060 0.834178 0.554912 0.054 Uiso 0.771(11) 1 calc R U P A 1
H32B H 0.399508 0.843632 0.585483 0.054 Uiso 0.771(11) 1 calc R U P A 1
H32C H 0.302643 0.809960 0.558363 0.054 Uiso 0.229(11) 1 calc R U P A 2
H32D H 0.418989 0.882683 0.591126 0.054 Uiso 0.229(11) 1 calc R U P A 2
C44 C 0.3842(7) 0.9835(4) 0.5818(3) 0.0641(16) Uani 0.771(11) 1 d . . P A 1
H33A H 0.460285 1.012792 0.592962 0.077 Uiso 0.771(11) 1 calc R U P A 1
H33B H 0.365504 0.986867 0.523351 0.077 Uiso 0.771(11) 1 calc R U P A 1
C44A C 0.322(2) 0.9620(14) 0.5703(12) 0.0641(16) Uani 0.229(11) 1 d . . P A 2
H33C H 0.370775 0.989865 0.529107 0.077 Uiso 0.229(11) 1 calc R U P A 2
H33D H 0.250559 0.939131 0.543580 0.077 Uiso 0.229(11) 1 calc R U P A 2
C43 C 0.3319(5) 1.0359(3) 0.6437(2) 0.0932(15) Uani 1 1 d . . . . .
H34A H 0.263044 1.030018 0.619581 0.112 Uiso 0.771(11) 1 calc R U P A 1
H34B H 0.373399 1.108435 0.661087 0.112 Uiso 0.771(11) 1 calc R U P A 1
H34C H 0.277538 1.067484 0.641918 0.112 Uiso 0.229(11) 1 calc R U P A 2
H34D H 0.400399 1.089254 0.648478 0.112 Uiso 0.229(11) 1 calc R U P A 2
C42 C 0.3210(3) 0.9854(2) 0.71733(19) 0.0579(8) Uani 1 1 d . . . . .
H35A H 0.381277 1.019642 0.759073 0.069 Uiso 1 1 calc R U . . .
H35B H 0.257247 0.986699 0.745815 0.069 Uiso 1 1 calc R U . . .
C38 C 0.18617(19) 0.6412(2) 0.81611(16) 0.0428(6) Uani 1 1 d . . . . .
H36A H 0.207265 0.665497 0.877456 0.051 Uiso 1 1 calc R U . . .
H36B H 0.219068 0.590335 0.792330 0.051 Uiso 1 1 calc R U . . .
C39 C 0.0698(2) 0.5969(3) 0.8016(2) 0.0593(8) Uani 1 1 d . . . . .
H37A H 0.049063 0.547559 0.746907 0.071 Uiso 1 1 calc R U . . .
H37B H 0.038937 0.563172 0.848067 0.071 Uiso 1 1 calc R U . . .
C40 C 0.0378(2) 0.6880(3) 0.8005(2) 0.0701(10) Uani 1 1 d . . . . .
H38A H 0.010282 0.709175 0.855255 0.084 Uiso 1 1 calc R U . . .
H38B H -0.016373 0.672674 0.754362 0.084 Uiso 1 1 calc R U . . .
C41 C 0.1358(2) 0.7714(2) 0.78577(19) 0.0504(7) Uani 1 1 d . . . . .
H39A H 0.124126 0.797860 0.735567 0.060 Uiso 1 1 calc R U . . .
H39B H 0.156061 0.827955 0.835867 0.060 Uiso 1 1 calc R U . . .
C7 C 0.46297(19) 0.78331(19) 1.06936(14) 0.0398(5) Uani 1 1 d . . . . .
H40 H 0.486264 0.758130 1.113197 0.048 Uiso 1 1 calc R U . . .
C8 C 0.43183(19) 0.86475(19) 1.09004(14) 0.0402(6) Uani 1 1 d . . . . .
H41 H 0.433057 0.895804 1.148039 0.048 Uiso 1 1 calc R U . . .
C11 C 0.39403(17) 0.85899(16) 0.94356(13) 0.0309(4) Uani 1 1 d . . . . .
C24 C 0.63735(18) 0.83845(18) 0.55712(15) 0.0371(5) Uani 1 1 d . . . . .
H43A H 0.705608 0.867828 0.588096 0.056 Uiso 1 1 calc R U . . .
H43B H 0.595423 0.881760 0.575854 0.056 Uiso 1 1 calc R U . . .
H43C H 0.645576 0.833302 0.496114 0.056 Uiso 1 1 calc R U . . .
C9 C 0.36245(19) 0.98393(18) 1.02902(15) 0.0397(5) Uani 1 1 d . . . . .
H44 H 0.355741 1.030371 1.077860 0.048 Uiso 1 1 calc R U . . .
C10 C 0.33883(18) 0.98301(17) 0.94596(15) 0.0371(5) Uani 1 1 d . . . . .
H45 H 0.312183 1.030036 0.927993 0.045 Uiso 1 1 calc R U . . .
Cl2 Cl 0.25315(6) 0.20610(6) 0.92672(5) 0.05841(19) Uani 1 1 d . . . . .
Cl3 Cl 0.2322(3) 0.4187(2) 0.8610(2) 0.0650(6) Uani 0.771(11) 1 d . . P A 1
Cl3A Cl 0.2228(10) 0.4146(9) 0.8262(13) 0.090(3) Uani 0.229(11) 1 d . U P A 2
Cl4 Cl 0.41140(5) 0.31038(7) 0.77790(6) 0.0655(2) Uani 1 1 d . . . . .
Al1 Al 0.2554(3) 0.2737(3) 0.81935(18) 0.0370(5) Uani 0.771(11) 1 d . . P A 1
Al1A Al 0.2459(13) 0.2765(13) 0.7970(13) 0.070(4) Uani 0.229(11) 1 d . . P A 2
C50 C 0.1534(3) 0.1841(3) 0.7277(2) 0.0712(9) Uani 1 1 d . . . . .
H50A H 0.158677 0.115372 0.718184 0.085 Uiso 0.771(11) 1 calc R U P A 1
H50B H 0.082789 0.179595 0.744669 0.085 Uiso 0.771(11) 1 calc R U P A 1
H50C H 0.164043 0.117839 0.721619 0.085 Uiso 0.229(11) 1 calc R U P A 2
H50D H 0.082920 0.177841 0.745959 0.085 Uiso 0.229(11) 1 calc R U P A 2
C51 C 0.1716(5) 0.2236(5) 0.6456(2) 0.1142(18) Uani 1 1 d . . . . .
H51A H 0.162598 0.290106 0.654143 0.171 Uiso 1 1 calc R U . A 2
H51B H 0.121738 0.176418 0.600305 0.171 Uiso 1 1 calc R U . A 2
H51C H 0.242141 0.229731 0.629570 0.171 Uiso 1 1 calc R U . A 2
O3 O 0.18200(19) 0.7432(2) 1.01557(17) 0.0854(8) Uani 1 1 d . . . . .
C46 C 0.1437(4) 0.6558(5) 1.0516(3) 0.1019(16) Uani 1 1 d . U . . .
H46A H 0.175361 0.668650 1.109842 0.122 Uiso 1 1 calc R U . . .
H46B H 0.158317 0.597401 1.016496 0.122 Uiso 1 1 calc R U . . .
C47 C 0.0268(3) 0.6366(3) 1.0526(3) 0.0822(11) Uani 1 1 d . . . . .
H47A H -0.010155 0.593759 0.998469 0.099 Uiso 1 1 calc R U . . .
H47B H -0.002757 0.604091 1.100110 0.099 Uiso 1 1 calc R U . . .
C48 C 0.0219(3) 0.7398(3) 1.0645(3) 0.0764(10) Uani 1 1 d . . . . .
H48A H 0.003807 0.762324 1.122757 0.092 Uiso 1 1 calc R U . . .
H48B H -0.030653 0.742506 1.023558 0.092 Uiso 1 1 calc R U . . .
C49 C 0.1274(3) 0.8052(3) 1.0493(3) 0.0926(14) Uani 1 1 d . . . . .
H49 H 0.152290 0.877038 1.061027 0.111 Uiso 1 1 calc R U . . .

loop_
_atom_site_aniso_label
_atom_site_aniso_U_11
_atom_site_aniso_U_22
_atom_site_aniso_U_33
_atom_site_aniso_U_23
_atom_site_aniso_U_13
_atom_site_aniso_U_12
Ni1 0.0328(2) 0.0253(2) 0.02802(19) 0.00747(14) 0.00270(14) 0.01013(15)
Cl1 0.0394(3) 0.0301(3) 0.0358(3) 0.0001(2) 0.0076(2) 0.0026(2)
O1 0.0513(10) 0.0385(9) 0.0389(8) 0.0167(7) 0.0083(7) 0.0220(8)
O2 0.0312(8) 0.0387(9) 0.0381(8) 0.0106(7) 0.0061(6) 0.0112(7)
N1 0.0270(8) 0.0214(8) 0.0250(8) 0.0031(6) 0.0018(6) 0.0061(7)
N2 0.0290(8) 0.0243(9) 0.0268(8) 0.0047(7) 0.0009(6) 0.0071(7)
N4 0.0391(10) 0.0291(10) 0.0280(9) 0.0031(7) 0.0056(7) 0.0046(8)
N3 0.0381(10) 0.0287(10) 0.0318(9) 0.0065(7) 0.0050(7) 0.0106(8)
C27 0.0454(14) 0.0592(18) 0.0406(13) -0.0043(12) -0.0005(11) 0.0166(13)
C26 0.0314(11) 0.0607(17) 0.0300(11) -0.0019(11) -0.0007(8) 0.0178(11)
C31 0.0506(15) 0.085(2) 0.0311(12) 0.0025(13) 0.0017(10) 0.0281(15)
C30 0.0588(18) 0.103(3) 0.0349(14) -0.0124(16) -0.0043(12) 0.0365(19)
C29 0.0497(17) 0.088(3) 0.0576(19) -0.0309(19) -0.0036(14) 0.0239(17)
C28 0.0541(17) 0.060(2) 0.0647(19) -0.0134(15) 0.0020(14) 0.0139(15)
C25 0.0311(11) 0.0515(15) 0.0276(10) 0.0067(10) 0.0011(8) 0.0081(10)
C16 0.0322(11) 0.0392(13) 0.0295(10) 0.0046(9) 0.0009(8) 0.0096(9)
C15 0.0282(10) 0.0413(13) 0.0308(10) 0.0053(9) -0.0009(8) 0.0058(9)
C14 0.0295(10) 0.0293(11) 0.0293(10) 0.0039(8) 0.0019(8) 0.0064(8)
C13 0.0310(10) 0.0239(10) 0.0235(9) 0.0034(8) 0.0004(7) 0.0097(8)
C18 0.0294(10) 0.0238(10) 0.0296(10) 0.0035(8) 0.0011(8) 0.0088(8)
C17 0.0312(10) 0.0330(11) 0.0283(10) 0.0052(8) 0.0035(8) 0.0087(9)
C32 0.0389(12) 0.0445(13) 0.0251(10) 0.0088(9) 0.0018(8) 0.0093(10)
C37 0.0475(15) 0.0516(16) 0.0492(15) 0.0155(12) -0.0051(11) 0.0009(12)
C36 0.072(2) 0.0427(16) 0.070(2) 0.0155(14) -0.0071(15) 0.0106(15)
C35 0.070(2) 0.0566(19) 0.0638(18) 0.0175(15) 0.0042(15) 0.0295(16)
C34 0.0435(14) 0.0582(17) 0.0502(15) 0.0170(13) 0.0055(11) 0.0190(13)
C33 0.0404(12) 0.0431(14) 0.0389(12) 0.0117(10) 0.0053(9) 0.0108(11)
C19 0.0282(10) 0.0428(13) 0.0309(10) 0.0068(9) 0.0027(8) 0.0047(9)
C21 0.0357(12) 0.0654(18) 0.0443(13) 0.0121(12) 0.0071(10) 0.0180(12)
C3 0.0295(10) 0.0255(10) 0.0303(10) 0.0066(8) 0.0012(8) 0.0071(8)
C4 0.0400(12) 0.0296(11) 0.0373(11) 0.0078(9) -0.0019(9) 0.0125(9)
C5 0.0434(13) 0.0369(13) 0.0362(11) 0.0128(10) -0.0049(9) 0.0115(10)
C6 0.0364(11) 0.0332(12) 0.0302(10) 0.0089(9) 0.0003(8) 0.0051(9)
C12 0.0318(10) 0.0278(11) 0.0266(10) 0.0061(8) 0.0038(8) 0.0059(8)
C22 0.0295(10) 0.0296(11) 0.0283(10) 0.0032(8) 0.0012(8) 0.0080(8)
C23 0.0333(11) 0.0399(13) 0.0481(13) 0.0103(11) 0.0037(9) 0.0142(10)
C20 0.0473(16) 0.0482(17) 0.090(2) 0.0257(16) 0.0227(15) 0.0070(13)
C2 0.0293(10) 0.0217(10) 0.0298(10) 0.0051(8) 0.0025(8) 0.0068(8)
C1 0.0517(14) 0.0287(11) 0.0370(12) 0.0054(9) 0.0030(10) 0.0177(10)
C45 0.0686(17) 0.0388(14) 0.0351(12) 0.0153(10) 0.0067(11) 0.0233(12)
C44 0.108(5) 0.040(2) 0.056(2) 0.0243(18) 0.032(3) 0.030(3)
C44A 0.108(5) 0.040(2) 0.056(2) 0.0243(18) 0.032(3) 0.030(3)
C43 0.186(5) 0.057(2) 0.061(2) 0.0255(17) 0.036(3) 0.066(3)
C42 0.098(2) 0.0483(16) 0.0466(15) 0.0162(12) 0.0177(15) 0.0466(17)
C38 0.0389(12) 0.0478(15) 0.0374(12) 0.0176(11) 0.0040(9) 0.0032(11)
C39 0.0416(14) 0.074(2) 0.0528(16) 0.0238(15) 0.0064(12) -0.0005(14)
C40 0.0347(14) 0.097(3) 0.076(2) 0.0200(19) 0.0145(13) 0.0178(16)
C41 0.0365(13) 0.0593(18) 0.0566(16) 0.0036(13) 0.0047(11) 0.0223(12)
C7 0.0480(13) 0.0381(13) 0.0281(11) 0.0087(9) -0.0013(9) 0.0063(11)
C8 0.0472(13) 0.0393(13) 0.0262(10) 0.0067(9) 0.0042(9) 0.0036(11)
C11 0.0352(11) 0.0277(11) 0.0263(10) 0.0036(8) 0.0055(8) 0.0068(9)
C24 0.0363(11) 0.0334(12) 0.0355(11) 0.0055(9) 0.0036(9) 0.0042(9)
C9 0.0465(13) 0.0298(12) 0.0362(11) 0.0000(9) 0.0124(10) 0.0079(10)
C10 0.0407(12) 0.0260(11) 0.0424(12) 0.0030(9) 0.0075(9) 0.0103(9)
Cl2 0.0708(5) 0.0604(4) 0.0509(4) 0.0194(3) 0.0121(3) 0.0264(4)
Cl3 0.0683(9) 0.0429(7) 0.0991(15) 0.0299(10) 0.0267(11) 0.0301(6)
Cl3A 0.072(4) 0.062(3) 0.147(9) 0.039(6) 0.034(6) 0.025(3)
Cl4 0.0464(4) 0.0743(5) 0.1005(6) 0.0557(5) 0.0301(4) 0.0314(4)
Al1 0.0375(10) 0.0366(8) 0.0450(9) 0.0191(6) 0.0096(6) 0.0169(6)
Al1A 0.043(4) 0.060(4) 0.116(10) 0.032(7) 0.015(6) 0.022(3)
C50 0.069(2) 0.093(3) 0.0571(18) 0.0135(18) 0.0031(15) 0.035(2)
C51 0.168(5) 0.157(5) 0.049(2) 0.045(3) 0.011(3) 0.082(4)
O3 0.0635(14) 0.102(2) 0.0692(15) 0.0100(15) 0.0211(12) 0.0025(14)
C46 0.127(4) 0.165(5) 0.064(2) 0.044(3) 0.029(2) 0.103(4)
C47 0.084(3) 0.071(2) 0.085(3) 0.027(2) 0.035(2) 0.011(2)
C48 0.067(2) 0.086(3) 0.078(2) 0.024(2) 0.0214(18) 0.023(2)
C49 0.083(3) 0.072(3) 0.105(3) 0.008(2) 0.046(2) 0.008(2)

loop_
_atom_type_symbol
_atom_type_description
_atom_type_scat_dispersion_real
_atom_type_scat_dispersion_imag
_atom_type_scat_source
C C 0.0181 0.0091 'International Tables Vol C Tables 4.2.6.8 and 6.1.1.4'
H H 0.0000 0.0000 'International Tables Vol C Tables 4.2.6.8 and 6.1.1.4'
Al Al 0.2130 0.2455 'International Tables Vol C Tables 4.2.6.8 and 6.1.1.4'
Cl Cl 0.3639 0.7018 'International Tables Vol C Tables 4.2.6.8 and 6.1.1.4'
N N 0.0311 0.0180 'International Tables Vol C Tables 4.2.6.8 and 6.1.1.4'
Ni Ni -3.0029 0.5091 'International Tables Vol C Tables 4.2.6.8 and 6.1.1.4'
O O 0.0492 0.0322 'International Tables Vol C Tables 4.2.6.8 and 6.1.1.4'

loop_
_geom_angle_atom_site_label_1
_geom_angle_atom_site_label_2
_geom_angle_atom_site_label_3
_geom_angle
_geom_angle_site_symmetry_1
_geom_angle_site_symmetry_3
_geom_angle_publ_flag
O1 Ni1 Cl1 90.69(5) . . ?
O1 Ni1 O2 86.61(7) . . ?
O1 Ni1 N1 105.60(7) . . ?
O1 Ni1 N3 99.83(7) . . ?
O2 Ni1 Cl1 175.44(5) . . ?
O2 Ni1 N1 91.60(6) . . ?
O2 Ni1 N3 84.71(6) . . ?
N1 Ni1 Cl1 92.67(5) . . ?
N1 Ni1 N3 154.05(7) . . ?
N2 Ni1 Cl1 92.48(5) . . ?
N2 Ni1 O1 176.82(7) . . ?
N2 Ni1 O2 90.20(7) . . ?
N2 Ni1 N1 74.55(7) . . ?
N2 Ni1 N3 79.78(7) . . ?
N3 Ni1 Cl1 92.14(5) . . ?
C45 O1 Ni1 119.24(14) . . ?
C42 O1 Ni1 116.90(16) . . ?
C42 O1 C45 108.66(18) . . ?
C38 O2 Ni1 122.09(14) . . ?
C41 O2 Ni1 122.03(16) . . ?
C41 O2 C38 106.43(19) . . ?
C13 N1 Ni1 125.58(13) . . ?
C2 N1 Ni1 113.95(13) . . ?
C2 N1 C13 120.33(17) . . ?
C3 N2 Ni1 122.84(14) . . ?
C3 N2 C12 120.21(19) . . ?
C12 N2 Ni1 116.89(15) . . ?
C11 N4 C8 120.2(2) . . ?
C11 N4 C9 106.47(19) . . ?
C9 N4 C8 133.3(2) . . ?
C11 N3 Ni1 101.03(14) . . ?
C11 N3 C10 104.01(19) . . ?
C10 N3 Ni1 154.88(17) . . ?
C26 C27 H1 119.8 . . ?
C26 C27 C28 120.3(3) . . ?
C28 C27 H1 119.8 . . ?
C27 C26 C31 118.5(3) . . ?
C27 C26 C25 123.7(2) . . ?
C31 C26 C25 117.8(3) . . ?
C26 C31 H3 119.7 . . ?
C30 C31 C26 120.6(3) . . ?
C30 C31 H3 119.7 . . ?
C31 C30 H4 119.6 . . ?
C29 C30 C31 120.7(3) . . ?
C29 C30 H4 119.6 . . ?
C30 C29 H5 120.3 . . ?
C30 C29 C28 119.4(3) . . ?
C28 C29 H5 120.3 . . ?
C27 C28 H6 119.8 . . ?
C29 C28 C27 120.5(4) . . ?
C29 C28 H6 119.8 . . ?
C26 C25 H7 106.5 . . ?
C26 C25 C32 112.34(19) . . ?
C16 C25 C26 114.9(2) . . ?
C16 C25 H7 106.5 . . ?
C16 C25 C32 109.64(19) . . ?
C32 C25 H7 106.5 . . ?
C15 C16 C25 121.0(2) . . ?
C17 C16 C25 121.2(2) . . ?
C17 C16 C15 117.7(2) . . ?
C16 C15 H9 118.8 . . ?
C14 C15 C16 122.4(2) . . ?
C14 C15 H9 118.8 . . ?
C15 C14 C13 118.29(19) . . ?
C15 C14 C19 119.10(19) . . ?
C13 C14 C19 122.61(19) . . ?
C14 C13 N1 118.40(18) . . ?
C18 C13 N1 120.25(17) . . ?
C18 C13 C14 120.98(18) . . ?
C13 C18 C22 123.73(18) . . ?
C17 C18 C13 117.82(19) . . ?
C17 C18 C22 118.44(18) . . ?
C16 C17 C18 122.6(2) . . ?
C16 C17 H13 118.7 . . ?
C18 C17 H13 118.7 . . ?
C37 C32 C25 119.7(2) . . ?
C33 C32 C25 122.0(2) . . ?
C33 C32 C37 118.3(3) . . ?
C32 C37 H15 119.3 . . ?
C36 C37 C32 121.4(3) . . ?
C36 C37 H15 119.3 . . ?
C37 C36 H16 120.2 . . ?
C37 C36 C35 119.6(3) . . ?
C35 C36 H16 120.2 . . ?
C36 C35 H17 119.9 . . ?
C34 C35 C36 120.2(3) . . ?
C34 C35 H17 119.9 . . ?
C35 C34 H18 120.0 . . ?
C35 C34 C33 119.9(3) . . ?
C33 C34 H18 120.0 . . ?
C32 C33 C34 120.5(3) . . ?
C32 C33 H19 119.8 . . ?
C34 C33 H19 119.8 . . ?
C14 C19 H20 108.4 . . ?
C14 C19 C20 109.9(2) . . ?
C21 C19 C14 112.0(2) . . ?
C21 C19 H20 108.4 . . ?
C21 C19 C20 109.8(2) . . ?
C20 C19 H20 108.4 . . ?
C19 C21 H21A 109.5 . . ?
C19 C21 H21B 109.5 . . ?
C19 C21 H21C 109.5 . . ?
H21A C21 H21B 109.5 . . ?
H21A C21 H21C 109.5 . . ?
H21B C21 H21C 109.5 . . ?
N2 C3 C4 120.6(2) . . ?
N2 C3 C2 112.79(18) . . ?
C4 C3 C2 126.6(2) . . ?
C3 C4 H23 120.4 . . ?
C5 C4 C3 119.3(2) . . ?
C5 C4 H23 120.4 . . ?
C4 C5 H24 119.8 . . ?
C4 C5 C6 120.4(2) . . ?
C6 C5 H24 119.8 . . ?
C5 C6 C12 115.7(2) . . ?
C5 C6 C7 127.9(2) . . ?
C12 C6 C7 116.4(2) . . ?
N2 C12 C6 123.7(2) . . ?
N2 C12 C11 115.11(19) . . ?
C6 C12 C11 121.1(2) . . ?
C18 C22 H27 108.3 . . ?
C18 C22 C23 110.98(18) . . ?
C18 C22 C24 111.71(19) . . ?
C23 C22 H27 108.3 . . ?
C23 C22 C24 109.25(19) . . ?
C24 C22 H27 108.3 . . ?
C22 C23 H28A 109.5 . . ?
C22 C23 H28B 109.5 . . ?
C22 C23 H28C 109.5 . . ?
H28A C23 H28B 109.5 . . ?
H28A C23 H28C 109.5 . . ?
H28B C23 H28C 109.5 . . ?
C19 C20 H29A 109.5 . . ?
C19 C20 H29B 109.5 . . ?
C19 C20 H29C 109.5 . . ?
H29A C20 H29B 109.5 . . ?
H29A C20 H29C 109.5 . . ?
H29B C20 H29C 109.5 . . ?
N1 C2 C3 115.75(18) . . ?
N1 C2 C1 126.24(19) . . ?
C1 C2 C3 118.01(19) . . ?
C2 C1 H31A 109.5 . . ?
C2 C1 H31B 109.5 . . ?
C2 C1 H31C 109.5 . . ?
H31A C1 H31B 109.5 . . ?
H31A C1 H31C 109.5 . . ?
H31B C1 H31C 109.5 . . ?
O1 C45 H32A 110.6 . . ?
O1 C45 H32B 110.6 . . ?
O1 C45 H32C 111.3 . . ?
O1 C45 H32D 111.3 . . ?
O1 C45 C44 105.6(2) . . ?
O1 C45 C44A 102.5(7) . . ?
H32A C45 H32B 108.8 . . ?
H32C C45 H32D 109.2 . . ?
C44 C45 H32A 110.6 . . ?
C44 C45 H32B 110.6 . . ?
C44A C45 H32C 111.3 . . ?
C44A C45 H32D 111.3 . . ?
C45 C44 H33A 111.0 . . ?
C45 C44 H33B 111.0 . . ?
H33A C44 H33B 109.0 . . ?
C43 C44 C45 103.6(4) . . ?
C43 C44 H33A 111.0 . . ?
C43 C44 H33B 111.0 . . ?
C45 C44A H33C 110.1 . . ?
C45 C44A H33D 110.1 . . ?
H33C C44A H33D 108.4 . . ?
C43 C44A C45 108.1(13) . . ?
C43 C44A H33C 110.1 . . ?
C43 C44A H33D 110.1 . . ?
C44 C43 H34A 110.6 . . ?
C44 C43 H34B 110.6 . . ?
C44 C43 C42 105.6(3) . . ?
C44A C43 H34C 110.2 . . ?
C44A C43 H34D 110.2 . . ?
C44A C43 C42 107.5(7) . . ?
H34A C43 H34B 108.7 . . ?
H34C C43 H34D 108.5 . . ?
C42 C43 H34A 110.6 . . ?
C42 C43 H34B 110.6 . . ?
C42 C43 H34C 110.2 . . ?
C42 C43 H34D 110.2 . . ?
O1 C42 C43 105.8(2) . . ?
O1 C42 H35A 110.6 . . ?
O1 C42 H35B 110.6 . . ?
C43 C42 H35A 110.6 . . ?
C43 C42 H35B 110.6 . . ?
H35A C42 H35B 108.7 . . ?
O2 C38 H36A 110.9 . . ?
O2 C38 H36B 110.9 . . ?
O2 C38 C39 104.5(2) . . ?
H36A C38 H36B 108.9 . . ?
C39 C38 H36A 110.9 . . ?
C39 C38 H36B 110.9 . . ?
C38 C39 H37A 111.1 . . ?
C38 C39 H37B 111.1 . . ?
H37A C39 H37B 109.1 . . ?
C40 C39 C38 103.2(3) . . ?
C40 C39 H37A 111.1 . . ?
C40 C39 H37B 111.1 . . ?
C39 C40 H38A 110.5 . . ?
C39 C40 H38B 110.5 . . ?
C39 C40 C41 106.0(2) . . ?
H38A C40 H38B 108.7 . . ?
C41 C40 H38A 110.5 . . ?
C41 C40 H38B 110.5 . . ?
O2 C41 C40 105.8(3) . . ?
O2 C41 H39A 110.6 . . ?
O2 C41 H39B 110.6 . . ?
C40 C41 H39A 110.6 . . ?
C40 C41 H39B 110.6 . . ?
H39A C41 H39B 108.7 . . ?
C6 C7 H40 119.3 . . ?
C8 C7 C6 121.4(2) . . ?
C8 C7 H40 119.3 . . ?
N4 C8 H41 119.7 . . ?
C7 C8 N4 120.6(2) . . ?
C7 C8 H41 119.7 . . ?
N4 C11 C12 120.2(2) . . ?
N3 C11 N4 112.8(2) . . ?
N3 C11 C12 127.06(19) . . ?
C22 C24 H43A 109.5 . . ?
C22 C24 H43B 109.5 . . ?
C22 C24 H43C 109.5 . . ?
H43A C24 H43B 109.5 . . ?
H43A C24 H43C 109.5 . . ?
H43B C24 H43C 109.5 . . ?
N4 C9 H44 127.1 . . ?
N4 C9 C10 105.8(2) . . ?
C10 C9 H44 127.1 . . ?
N3 C10 H45 124.5 . . ?
C9 C10 N3 110.9(2) . . ?
C9 C10 H45 124.5 . . ?
Cl2 Al1 Cl3 108.63(16) . . ?
Cl2 Al1 Cl4 107.08(16) . . ?
Cl4 Al1 Cl3 105.00(19) . . ?
C50 Al1 Cl2 111.9(2) . . ?
C50 Al1 Cl3 112.4(2) . . ?
C50 Al1 Cl4 111.43(19) . . ?
Cl2 Al1A C51 141.2(8) . . ?
Cl3A Al1A Cl2 111.7(7) . . ?
Cl3A Al1A Cl4 105.8(8) . . ?
Cl3A Al1A C51 98.1(5) . . ?
Cl4 Al1A Cl2 94.6(7) . . ?
Cl4 Al1A C51 100.6(7) . . ?
C50 Al1A Cl2 106.0(8) . . ?
C50 Al1A Cl3A 115.2(8) . . ?
C50 Al1A Cl4 121.6(10) . . ?
C50 Al1A C51 36.5(4) . . ?
Al1 C50 H50A 109.5 . . ?
Al1 C50 H50B 109.5 . . ?
Al1A C50 H50C 111.4 . . ?
Al1A C50 H50D 111.4 . . ?
H50A C50 H50B 108.0 . . ?
H50C C50 H50D 109.3 . . ?
C51 C50 Al1 110.9(3) . . ?
C51 C50 Al1A 101.8(7) . . ?
C51 C50 H50A 109.5 . . ?
C51 C50 H50B 109.5 . . ?
C51 C50 H50C 111.4 . . ?
C51 C50 H50D 111.4 . . ?
Al1A C51 H51A 86.0 . . ?
Al1A C51 H51B 151.2 . . ?
Al1A C51 H51C 86.6 . . ?
C50 C51 Al1A 41.7(4) . . ?
C50 C51 H51A 109.5 . . ?
C50 C51 H51B 109.5 . . ?
C50 C51 H51C 109.5 . . ?
H51A C51 H51B 109.5 . . ?
H51A C51 H51C 109.5 . . ?
H51B C51 H51C 109.5 . . ?
C49 O3 C46 105.4(3) . . ?
O3 C46 H46A 110.9 . . ?
O3 C46 H46B 110.9 . . ?
O3 C46 C47 104.1(3) . . ?
H46A C46 H46B 108.9 . . ?
C47 C46 H46A 110.9 . . ?
C47 C46 H46B 110.9 . . ?
C46 C47 H47A 111.4 . . ?
C46 C47 H47B 111.4 . . ?
H47A C47 H47B 109.2 . . ?
C48 C47 C46 101.9(3) . . ?
C48 C47 H47A 111.4 . . ?
C48 C47 H47B 111.4 . . ?
C47 C48 H48A 110.6 . . ?
C47 C48 H48B 110.6 . . ?
C47 C48 C49 105.8(3) . . ?
H48A C48 H48B 108.7 . . ?
C49 C48 H48A 110.6 . . ?
C49 C48 H48B 110.6 . . ?
O3 C49 C48 107.9(3) . . ?
O3 C49 H49 126.0 . . ?
C48 C49 H49 126.0 . . ?

loop_
_geom_bond_atom_site_label_1
_geom_bond_atom_site_label_2
_geom_bond_distance
_geom_bond_site_symmetry_2
_geom_bond_publ_flag
Ni1 Cl1 2.3243(6) . ?
Ni1 O1 2.0690(16) . ?
Ni1 O2 2.1306(15) . ?
Ni1 N1 2.2387(17) . ?
Ni1 N2 1.9919(18) . ?
Ni1 N3 2.3152(18) . ?
O1 C45 1.462(3) . ?
O1 C42 1.450(3) . ?
O2 C38 1.452(3) . ?
O2 C41 1.439(3) . ?
N1 C13 1.447(2) . ?
N1 C2 1.288(3) . ?
N2 C3 1.326(3) . ?
N2 C12 1.337(3) . ?
N4 C8 1.397(3) . ?
N4 C11 1.365(3) . ?
N4 C9 1.372(3) . ?
N3 C11 1.325(3) . ?
N3 C10 1.382(3) . ?
C27 H1 0.9500 . ?
C27 C26 1.378(4) . ?
C27 C28 1.398(4) . ?
C26 C31 1.399(3) . ?
C26 C25 1.526(4) . ?
C31 H3 0.9500 . ?
C31 C30 1.381(5) . ?
C30 H4 0.9500 . ?
C30 C29 1.370(6) . ?
C29 H5 0.9500 . ?
C29 C28 1.377(5) . ?
C28 H6 0.9500 . ?
C25 H7 1.0000 . ?
C25 C16 1.523(3) . ?
C25 C32 1.526(4) . ?
C16 C15 1.394(3) . ?
C16 C17 1.386(3) . ?
C15 H9 0.9500 . ?
C15 C14 1.390(3) . ?
C14 C13 1.408(3) . ?
C14 C19 1.515(3) . ?
C13 C18 1.405(3) . ?
C18 C17 1.402(3) . ?
C18 C22 1.522(3) . ?
C17 H13 0.9500 . ?
C32 C37 1.390(4) . ?
C32 C33 1.388(3) . ?
C37 H15 0.9500 . ?
C37 C36 1.377(5) . ?
C36 H16 0.9500 . ?
C36 C35 1.380(5) . ?
C35 H17 0.9500 . ?
C35 C34 1.377(4) . ?
C34 H18 0.9500 . ?
C34 C33 1.391(4) . ?
C33 H19 0.9500 . ?
C19 H20 1.0000 . ?
C19 C21 1.515(4) . ?
C19 C20 1.532(4) . ?
C21 H21A 0.9800 . ?
C21 H21B 0.9800 . ?
C21 H21C 0.9800 . ?
C3 C4 1.399(3) . ?
C3 C2 1.495(3) . ?
C4 H23 0.9500 . ?
C4 C5 1.389(3) . ?
C5 H24 0.9500 . ?
C5 C6 1.400(4) . ?
C6 C12 1.400(3) . ?
C6 C7 1.445(3) . ?
C12 C11 1.404(3) . ?
C22 H27 1.0000 . ?
C22 C23 1.527(3) . ?
C22 C24 1.536(3) . ?
C23 H28A 0.9800 . ?
C23 H28B 0.9800 . ?
C23 H28C 0.9800 . ?
C20 H29A 0.9800 . ?
C20 H29B 0.9800 . ?
C20 H29C 0.9800 . ?
C2 C1 1.486(3) . ?
C1 H31A 0.9800 . ?
C1 H31B 0.9800 . ?
C1 H31C 0.9800 . ?
C45 H32A 0.9900 . ?
C45 H32B 0.9900 . ?
C45 H32C 0.9900 . ?
C45 H32D 0.9900 . ?
C45 C44 1.521(5) . ?
C45 C44A 1.495(18) . ?
C44 H33A 0.9900 . ?
C44 H33B 0.9900 . ?
C44 C43 1.457(6) . ?
C44A H33C 0.9900 . ?
C44A H33D 0.9900 . ?
C44A C43 1.395(18) . ?
C43 H34A 0.9900 . ?
C43 H34B 0.9900 . ?
C43 H34C 0.9900 . ?
C43 H34D 0.9900 . ?
C43 C42 1.488(4) . ?
C42 H35A 0.9900 . ?
C42 H35B 0.9900 . ?
C38 H36A 0.9900 . ?
C38 H36B 0.9900 . ?
C38 C39 1.510(4) . ?
C39 H37A 0.9900 . ?
C39 H37B 0.9900 . ?
C39 C40 1.504(5) . ?
C40 H38A 0.9900 . ?
C40 H38B 0.9900 . ?
C40 C41 1.533(4) . ?
C41 H39A 0.9900 . ?
C41 H39B 0.9900 . ?
C7 H40 0.9500 . ?
C7 C8 1.348(4) . ?
C8 H41 0.9500 . ?
C24 H43A 0.9800 . ?
C24 H43B 0.9800 . ?
C24 H43C 0.9800 . ?
C9 H44 0.9500 . ?
C9 C10 1.372(3) . ?
C10 H45 0.9500 . ?
Cl2 Al1 2.135(3) . ?
Cl2 Al1A 2.504(19) . ?
Cl3 Al1 2.173(5) . ?
Cl3A Al1A 2.06(2) . ?
Cl4 Al1 2.166(4) . ?
Cl4 Al1A 2.193(17) . ?
Al1 C50 1.964(5) . ?
Al1A C50 1.710(19) . ?
Al1A C51 2.52(2) . ?
C50 H50A 0.9900 . ?
C50 H50B 0.9900 . ?
C50 H50C 0.9900 . ?
C50 H50D 0.9900 . ?
C50 C51 1.527(5) . ?
C51 H51A 0.9800 . ?
C51 H51B 0.9800 . ?
C51 H51C 0.9800 . ?
O3 C46 1.424(6) . ?
O3 C49 1.371(5) . ?
C46 H46A 0.9900 . ?
C46 H46B 0.9900 . ?
C46 C47 1.535(6) . ?
C47 H47A 0.9900 . ?
C47 H47B 0.9900 . ?
C47 C48 1.473(6) . ?
C48 H48A 0.9900 . ?
C48 H48B 0.9900 . ?
C48 C49 1.493(5) . ?
C49 H49 0.9500 . ?

loop_
_geom_torsion_atom_site_label_1
_geom_torsion_atom_site_label_2
_geom_torsion_atom_site_label_3
_geom_torsion_atom_site_label_4
_geom_torsion
_geom_torsion_site_symmetry_1
_geom_torsion_site_symmetry_2
_geom_torsion_site_symmetry_3
_geom_torsion_site_symmetry_4
_geom_torsion_publ_flag
Ni1 O1 C45 C44 -128.9(4) . . . . ?
Ni1 O1 C45 C44A -161.1(11) . . . . ?
Ni1 O1 C42 C43 150.3(3) . . . . ?
Ni1 O2 C38 C39 -174.74(17) . . . . ?
Ni1 O2 C41 C40 -173.50(18) . . . . ?
Ni1 N1 C13 C14 -78.4(2) . . . . ?
Ni1 N1 C13 C18 94.7(2) . . . . ?
Ni1 N1 C2 C3 0.2(2) . . . . ?
Ni1 N1 C2 C1 179.61(17) . . . . ?
Ni1 N2 C3 C4 176.05(16) . . . . ?
Ni1 N2 C3 C2 -4.0(2) . . . . ?
Ni1 N2 C12 C6 -176.83(16) . . . . ?
Ni1 N2 C12 C11 3.3(2) . . . . ?
Ni1 N3 C11 N4 177.78(14) . . . . ?
Ni1 N3 C11 C12 -2.1(2) . . . . ?
Ni1 N3 C10 C9 -175.1(3) . . . . ?
O1 C45 C44 C43 -25.8(6) . . . . ?
O1 C45 C44A C43 27.8(18) . . . . ?
O2 C38 C39 C40 -34.0(3) . . . . ?
N1 C13 C18 C17 -170.03(19) . . . . ?
N1 C13 C18 C22 9.0(3) . . . . ?
N2 C3 C4 C5 0.7(3) . . . . ?
N2 C3 C2 N1 2.1(3) . . . . ?
N2 C3 C2 C1 -177.29(19) . . . . ?
N2 C12 C11 N4 179.75(18) . . . . ?
N2 C12 C11 N3 -0.4(3) . . . . ?
N4 C9 C10 N3 -0.3(3) . . . . ?
C27 C26 C31 C30 -0.4(4) . . . . ?
C27 C26 C25 C16 8.5(3) . . . . ?
C27 C26 C25 C32 -117.7(3) . . . . ?
C26 C27 C28 C29 -0.3(5) . . . . ?
C26 C31 C30 C29 0.7(5) . . . . ?
C26 C25 C16 C15 -71.6(3) . . . . ?
C26 C25 C16 C17 111.3(3) . . . . ?
C26 C25 C32 C37 -143.1(2) . . . . ?
C26 C25 C32 C33 39.1(3) . . . . ?
C31 C26 C25 C16 -170.9(2) . . . . ?
C31 C26 C25 C32 62.9(3) . . . . ?
C31 C30 C29 C28 -0.7(5) . . . . ?
C30 C29 C28 C27 0.5(5) . . . . ?
C28 C27 C26 C31 0.2(4) . . . . ?
C28 C27 C26 C25 -179.2(2) . . . . ?
C25 C26 C31 C30 179.0(2) . . . . ?
C25 C16 C15 C14 -174.7(2) . . . . ?
C25 C16 C17 C18 174.1(2) . . . . ?
C25 C32 C37 C36 -176.8(3) . . . . ?
C25 C32 C33 C34 175.7(2) . . . . ?
C16 C25 C32 C37 87.8(3) . . . . ?
C16 C25 C32 C33 -89.9(3) . . . . ?
C16 C15 C14 C13 0.7(4) . . . . ?
C16 C15 C14 C19 -178.4(2) . . . . ?
C15 C16 C17 C18 -3.0(4) . . . . ?
C15 C14 C13 N1 169.6(2) . . . . ?
C15 C14 C13 C18 -3.4(3) . . . . ?
C15 C14 C19 C21 -51.4(3) . . . . ?
C15 C14 C19 C20 70.9(3) . . . . ?
C14 C13 C18 C17 2.9(3) . . . . ?
C14 C13 C18 C22 -178.1(2) . . . . ?
C13 N1 C2 C3 176.14(17) . . . . ?
C13 N1 C2 C1 -4.5(3) . . . . ?
C13 C14 C19 C21 129.6(2) . . . . ?
C13 C14 C19 C20 -108.1(3) . . . . ?
C13 C18 C17 C16 0.4(3) . . . . ?
C13 C18 C22 C23 114.9(2) . . . . ?
C13 C18 C22 C24 -122.9(2) . . . . ?
C17 C16 C15 C14 2.4(4) . . . . ?
C17 C18 C22 C23 -66.1(3) . . . . ?
C17 C18 C22 C24 56.1(3) . . . . ?
C32 C25 C16 C15 56.0(3) . . . . ?
C32 C25 C16 C17 -121.0(2) . . . . ?
C32 C37 C36 C35 1.0(5) . . . . ?
C37 C32 C33 C34 -2.1(4) . . . . ?
C37 C36 C35 C34 -2.0(5) . . . . ?
C36 C35 C34 C33 1.0(5) . . . . ?
C35 C34 C33 C32 1.1(4) . . . . ?
C33 C32 C37 C36 1.1(4) . . . . ?
C19 C14 C13 N1 -11.3(3) . . . . ?
C19 C14 C13 C18 175.7(2) . . . . ?
C3 N2 C12 C6 0.6(3) . . . . ?
C3 N2 C12 C11 -179.32(18) . . . . ?
C3 C4 C5 C6 0.4(3) . . . . ?
C4 C3 C2 N1 -177.9(2) . . . . ?
C4 C3 C2 C1 2.7(3) . . . . ?
C4 C5 C6 C12 -1.0(3) . . . . ?
C4 C5 C6 C7 178.6(2) . . . . ?
C5 C6 C12 N2 0.5(3) . . . . ?
C5 C6 C12 C11 -179.6(2) . . . . ?
C5 C6 C7 C8 179.9(2) . . . . ?
C6 C12 C11 N4 -0.2(3) . . . . ?
C6 C12 C11 N3 179.7(2) . . . . ?
C6 C7 C8 N4 -0.4(4) . . . . ?
C12 N2 C3 C4 -1.2(3) . . . . ?
C12 N2 C3 C2 178.80(17) . . . . ?
C12 C6 C7 C8 -0.5(3) . . . . ?
C22 C18 C17 C16 -178.7(2) . . . . ?
C2 N1 C13 C14 106.2(2) . . . . ?
C2 N1 C13 C18 -80.7(3) . . . . ?
C2 C3 C4 C5 -179.3(2) . . . . ?
C45 O1 C42 C43 11.8(4) . . . . ?
C45 C44 C43 C42 33.1(6) . . . . ?
C45 C44A C43 C42 -21.3(19) . . . . ?
C44 C43 C42 O1 -28.5(6) . . . . ?
C44A C43 C42 O1 6.1(13) . . . . ?
C42 O1 C45 C44 8.5(4) . . . . ?
C42 O1 C45 C44A -23.7(12) . . . . ?
C38 O2 C41 C40 -26.6(3) . . . . ?
C38 C39 C40 C41 17.7(3) . . . . ?
C39 C40 C41 O2 4.7(3) . . . . ?
C41 O2 C38 C39 38.4(3) . . . . ?
C7 C6 C12 N2 -179.1(2) . . . . ?
C7 C6 C12 C11 0.8(3) . . . . ?
C8 N4 C11 N3 179.29(19) . . . . ?
C8 N4 C11 C12 -0.8(3) . . . . ?
C8 N4 C9 C10 -178.9(2) . . . . ?
C11 N4 C8 C7 1.1(3) . . . . ?
C11 N4 C9 C10 0.1(2) . . . . ?
C11 N3 C10 C9 0.3(3) . . . . ?
C9 N4 C8 C7 -180.0(2) . . . . ?
C9 N4 C11 N3 0.1(2) . . . . ?
C9 N4 C11 C12 179.99(19) . . . . ?
C10 N3 C11 N4 -0.2(2) . . . . ?
C10 N3 C11 C12 179.9(2) . . . . ?
Cl2 Al1A C50 C51 -167.9(5) . . . . ?
Cl3A Al1A C50 C51 68.0(9) . . . . ?
Cl4 Al1A C50 C51 -62.0(10) . . . . ?
O3 C46 C47 C48 -31.4(4) . . . . ?
C46 O3 C49 C48 -31.7(5) . . . . ?
C46 C47 C48 C49 12.7(4) . . . . ?
C47 C48 C49 O3 10.8(5) . . . . ?
C49 O3 C46 C47 39.5(4) . . . . ?

loop_
_smtbx_masks_void_nr
_smtbx_masks_void_average_x
_smtbx_masks_void_average_y
_smtbx_masks_void_average_z
_smtbx_masks_void_volume
_smtbx_masks_void_count_electrons
_smtbx_masks_void_content
1 0.000 0.000 -0.290 520.4 118.0 '2.8 THF'
